data_7029429
loop_
_publ_author_name
'Jia, Hong-Li'
'Shi, Zhan'
'Yang, Qing-Feng'
'Yu, Jie-Hui'
'Xu, Ji-Qing'

_publ_section_title
;
 New hybrid Cd(ii) compounds: synthesis and structural characterization.
;
_journal_issue 15
_journal_name_full 'Dalton transactions (Cambridge, England : 2003)'
_journal_page_first 5806
_journal_page_last 5814
_journal_paper_doi 10.1039/c3dt53020e
_journal_volume 43
_journal_year 2014
_chemical_formula_sum 'C8 H12 Cd N6 S4'
_chemical_formula_weight 432.88
_chemical_name_systematic
; 
 ? 
;
_space_group_IT_number 14
_symmetry_cell_setting monoclinic
_symmetry_space_group_name_Hall '-P 2ybc'
_symmetry_space_group_name_H-M 'P 1 21/c 1'
_atom_sites_solution_hydrogens geom
_atom_sites_solution_primary direct
_atom_sites_solution_secondary difmap
_audit_creation_method SHELXL-97
_cell_angle_alpha 90.00
_cell_angle_beta 98.756(4)
_cell_angle_gamma 90.00
_cell_formula_units_Z 2
_cell_length_a 6.1287(4)
_cell_length_b 10.5689(7)
_cell_length_c 11.8829(7)
_cell_measurement_reflns_used 795
_cell_measurement_temperature 293(2)
_cell_measurement_theta_max 24.9431
_cell_measurement_theta_min 2.5929
_cell_volume 760.73(8)
_computing_cell_refinement 'Bruker SMAR'
_computing_data_collection 'Bruker SMAR'
_computing_data_reduction 'Bruker SMAR'
_computing_molecular_graphics 'Bruker SHELXTL'
_computing_publication_material 'Bruker SHELXTL'
_computing_structure_refinement 'SHELXL-97 (Sheldrick, 1997)'
_computing_structure_solution 'SHELXS-97 (Sheldrick, 1990)'
_diffrn_ambient_temperature 293(2)
_diffrn_detector_area_resol_mean 9.00cm
_diffrn_measured_fraction_theta_full 0.961
_diffrn_measured_fraction_theta_max 0.961
_diffrn_measurement_device_type 'CCD area detector'
_diffrn_measurement_method 'phi and omega scans'
_diffrn_radiation_monochromator graphite
_diffrn_radiation_source 'fine-focus sealed tube'
_diffrn_radiation_type MoK\a
_diffrn_radiation_wavelength 0.71073
_diffrn_reflns_av_R_equivalents 0.0319
_diffrn_reflns_av_sigmaI/netI 0.0240
_diffrn_reflns_limit_h_max 7
_diffrn_reflns_limit_h_min -7
_diffrn_reflns_limit_k_max 9
_diffrn_reflns_limit_k_min -12
_diffrn_reflns_limit_l_max 13
_diffrn_reflns_limit_l_min -14
_diffrn_reflns_number 3948
_diffrn_reflns_theta_full 24.96
_diffrn_reflns_theta_max 24.96
_diffrn_reflns_theta_min 2.59
_diffrn_standards_decay_% none
_diffrn_standards_interval_count none
_diffrn_standards_interval_time none
_diffrn_standards_number none
_exptl_absorpt_coefficient_mu 1.978
_exptl_absorpt_correction_T_max 0.821
_exptl_absorpt_correction_T_min 0.789
_exptl_absorpt_correction_type empirical
_exptl_absorpt_process_details SADABS
_exptl_crystal_colour colorless
_exptl_crystal_density_diffrn 1.890
_exptl_crystal_density_method 'not measured'
_exptl_crystal_description needle
_exptl_crystal_F_000 428
_exptl_crystal_size_max 0.13
_exptl_crystal_size_mid 0.10
_exptl_crystal_size_min 0.10
_refine_diff_density_max 0.497
_refine_diff_density_min -1.646
_refine_diff_density_rms 0.137
_refine_ls_extinction_method none
_refine_ls_goodness_of_fit_ref 1.193
_refine_ls_hydrogen_treatment constr
_refine_ls_matrix_type full
_refine_ls_number_parameters 88
_refine_ls_number_reflns 1286
_refine_ls_number_restraints 0
_refine_ls_restrained_S_all 1.193
_refine_ls_R_factor_all 0.0321
_refine_ls_R_factor_gt 0.0305
_refine_ls_shift/su_max 0.000
_refine_ls_shift/su_mean 0.000
_refine_ls_structure_factor_coef Fsqd
_refine_ls_weighting_details 'calc w=1/[\s^2^(Fo^2^)+(0.0418P)^2^+0.3083P] where P=(Fo^2^+2Fc^2^)/3'
_refine_ls_weighting_scheme calc
_refine_ls_wR_factor_gt 0.0700
_refine_ls_wR_factor_ref 0.0710
_reflns_number_gt 1209
_reflns_number_total 1286
_reflns_threshold_expression >2sigma(I)
_cod_data_source_file c3dt53020e.txt
_cod_data_source_block 4
_cod_original_sg_symbol_H-M p2(1)/c
_cod_database_code 7029429

loop_
_symmetry_equiv_pos_as_xyz
'x, y, z'
'-x, y+1/2, -z+1/2'
'-x, -y, -z'
'x, -y-1/2, z-1/2'

loop_
_atom_site_label
_atom_site_type_symbol
_atom_site_fract_x
_atom_site_fract_y
_atom_site_fract_z
_atom_site_U_iso_or_equiv
_atom_site_adp_type
_atom_site_occupancy
_atom_site_symmetry_multiplicity
_atom_site_calc_flag
_atom_site_refinement_flags
Cd1 Cd 0.0000 0.0000 0.0000 0.02610(15) Uani 1 2 d S
S1 S -0.07435(14) 0.20320(7) -0.13737(6) 0.0363(2) Uani 1 1 d .
S2 S 0.30123(11) 0.14585(7) 0.14193(6) 0.02620(19) Uani 1 1 d .
N1 N -0.0539(4) 0.0988(3) -0.3525(2) 0.0363(6) Uani 1 1 d .
N2 N 0.7160(4) 0.0704(3) 0.0926(2) 0.0343(6) Uani 1 1 d .
N3 N 0.3072(4) 0.4279(2) 0.0099(2) 0.0263(5) Uani 1 1 d .
H31 H 0.2401 0.3632 0.0400 0.080 Uiso 1 1 calc R
H30 H 0.2044 0.4695 -0.0384 0.080 Uiso 1 1 calc R
C1 C -0.0612(4) 0.1408(3) -0.2633(2) 0.0272(6) Uani 1 1 d .
C2 C 0.5433(4) 0.0994(2) 0.1113(2) 0.0230(5) Uani 1 1 d .
C3 C 0.4791(5) 0.3768(3) -0.0545(2) 0.0285(6) Uani 1 1 d .
H3B H 0.4105 0.3222 -0.1154 0.034 Uiso 1 1 calc R
H3C H 0.5852 0.3270 -0.0040 0.034 Uiso 1 1 calc R
C4 C 0.4048(5) 0.5158(3) 0.1034(3) 0.0279(6) Uani 1 1 d .
H4A H 0.5087 0.4700 0.1585 0.033 Uiso 1 1 calc R
H4B H 0.2888 0.5489 0.1423 0.033 Uiso 1 1 calc R

loop_
_atom_site_aniso_label
_atom_site_aniso_U_11
_atom_site_aniso_U_22
_atom_site_aniso_U_33
_atom_site_aniso_U_23
_atom_site_aniso_U_13
_atom_site_aniso_U_12
Cd1 0.0215(2) 0.0284(2) 0.0299(2) 0.00266(11) 0.00871(13) 0.00376(10)
S1 0.0552(5) 0.0253(4) 0.0294(4) -0.0003(3) 0.0093(3) 0.0073(3)
S2 0.0230(3) 0.0282(4) 0.0286(3) -0.0015(3) 0.0076(3) 0.0039(3)
N1 0.0302(13) 0.0456(15) 0.0341(14) -0.0087(12) 0.0080(10) -0.0043(11)
N2 0.0268(13) 0.0416(15) 0.0354(13) -0.0040(11) 0.0076(10) 0.0010(11)
N3 0.0235(11) 0.0269(12) 0.0294(11) 0.0023(10) 0.0071(9) -0.0029(9)
C1 0.0208(12) 0.0280(14) 0.0326(15) 0.0028(12) 0.0039(11) -0.0014(11)
C2 0.0261(14) 0.0218(13) 0.0214(12) -0.0010(10) 0.0050(10) -0.0009(11)
C3 0.0333(14) 0.0236(13) 0.0300(14) -0.0018(11) 0.0097(11) -0.0013(11)
C4 0.0312(16) 0.0278(14) 0.0262(14) -0.0011(11) 0.0093(12) -0.0010(11)

loop_
_atom_type_symbol
_atom_type_description
_atom_type_scat_dispersion_real
_atom_type_scat_dispersion_imag
_atom_type_scat_source
C C 0.0033 0.0016 'International Tables Vol C Tables 4.2.6.8 and 6.1.1.4'
H H 0.0000 0.0000 'International Tables Vol C Tables 4.2.6.8 and 6.1.1.4'
N N 0.0061 0.0033 'International Tables Vol C Tables 4.2.6.8 and 6.1.1.4'
S S 0.1246 0.1234 'International Tables Vol C Tables 4.2.6.8 and 6.1.1.4'
Cd Cd -0.8075 1.2024 'International Tables Vol C Tables 4.2.6.8 and 6.1.1.4'

loop_
_geom_angle_atom_site_label_1
_geom_angle_atom_site_label_2
_geom_angle_atom_site_label_3
_geom_angle
_geom_angle_site_symmetry_1
_geom_angle_site_symmetry_3
N2 Cd1 N2 180.00(10) 1_455 3_655
N2 Cd1 S1 92.18(7) 1_455 3
N2 Cd1 S1 87.82(7) 3_655 3
N2 Cd1 S1 87.82(7) 1_455 .
N2 Cd1 S1 92.18(7) 3_655 .
S1 Cd1 S1 180.00(3) 3 .
N2 Cd1 S2 90.65(6) 1_455 .
N2 Cd1 S2 89.35(6) 3_655 .
S1 Cd1 S2 92.24(2) 3 .
S1 Cd1 S2 87.76(2) . .
N2 Cd1 S2 89.35(6) 1_455 3
N2 Cd1 S2 90.65(6) 3_655 3
S1 Cd1 S2 87.76(2) 3 3
S1 Cd1 S2 92.24(2) . 3
S2 Cd1 S2 180.00(3) . 3
C1 S1 Cd1 101.77(10) . .
C2 S2 Cd1 103.74(9) . .
C2 N2 Cd1 162.2(2) . 1_655
C3 N3 C4 111.7(2) . .
N1 C1 S1 178.8(3) . .
N2 C2 S2 177.4(3) . .
N3 C3 C4 109.7(2) . 3_665
N3 C4 C3 109.9(2) . 3_665

loop_
_geom_bond_atom_site_label_1
_geom_bond_atom_site_label_2
_geom_bond_distance
_geom_bond_site_symmetry_2
Cd1 N2 2.319(2) 1_455
Cd1 N2 2.319(2) 3_655
Cd1 S1 2.6941(8) 3
Cd1 S1 2.6941(8) .
Cd1 S2 2.7715(7) .
Cd1 S2 2.7715(7) 3
S1 C1 1.649(3) .
S2 C2 1.655(3) .
N1 C1 1.156(4) .
N2 C2 1.156(4) .
N2 Cd1 2.319(2) 1_655
N3 C3 1.494(4) .
N3 C4 1.502(4) .
C3 C4 1.502(4) 3_665
C4 C3 1.502(4) 3_665

loop_
_geom_hbond_atom_site_label_D
_geom_hbond_atom_site_label_H
_geom_hbond_atom_site_label_A
_geom_hbond_distance_DH
_geom_hbond_distance_HA
_geom_hbond_distance_DA
_geom_hbond_angle_DHA
_geom_hbond_site_symmetry_A
N3 H30 N1 0.90 2.01 2.879(3) 162.3 2_554
N3 H31 N1 0.90 2.40 2.959(3) 120.7 4_566
